data_4336653
loop_
_publ_author_name
'Andrew M. Mowson'
'Tu N. Nguyen'
'Khalil A. Abboud'
'George Christou'

_publ_section_title
;
 Dimeric and Tetrameric Supramolecular Aggregates of Single-Molecule
 Magnets via Carboxylate Substitution
;
_journal_name_full 'Inorganic Chemistry'
_journal_page_first 12320
_journal_page_last 12322
_journal_paper_doi 10.1021/ic402155h
_journal_volume 52
_journal_year 2013
_chemical_formula_moiety 'C114 H98 Mn6 N12 O24, 8(C3 H6 O1), 8(C2 H3 N1)'
_chemical_formula_sum 'C154 H170 Mn6 N20 O32'
_chemical_formula_weight 3142.74
_chemical_name_systematic
; 
 ? 
;
_space_group_IT_number 2
_symmetry_cell_setting triclinic
_symmetry_space_group_name_Hall '-P 1'
_symmetry_space_group_name_H-M 'P -1'
_atom_sites_solution_hydrogens geom
_atom_sites_solution_primary direct
_atom_sites_solution_secondary difmap
_audit_creation_method SHELXL-97
_audit_update_record
;
2012-03-07 # Formatted by publCIF
;
_cell_angle_alpha 76.015(1)
_cell_angle_beta 80.849(1)
_cell_angle_gamma 80.895(1)
_cell_formula_units_Z 1
_cell_length_a 13.5272(5)
_cell_length_b 15.9384(5)
_cell_length_c 17.8515(6)
_cell_measurement_reflns_used 9832
_cell_measurement_temperature 100(2)
_cell_measurement_theta_max 28.0
_cell_measurement_theta_min 2.0
_cell_volume 3658.3(2)
_computing_cell_refinement 'Bruker APEX2'
_computing_data_collection 'Bruker APEX2 (Bruker, 2008)'
_computing_data_reduction 'Bruker SAINT (Bruker, 2008)'
_computing_molecular_graphics 'Bruker SHELXTL'
_computing_publication_material 'Bruker SHELXTL'
_computing_structure_refinement 'Bruker SHELXTL'
_computing_structure_solution 'Bruker SHELXTL (Bruker, 2008)'
_diffrn_ambient_temperature 100(2)
_diffrn_measured_fraction_theta_full 0.948
_diffrn_measured_fraction_theta_max 0.948
_diffrn_measurement_device_type 'Bruker APEX-II DUO'
_diffrn_measurement_method 'phi and omega scans'
_diffrn_radiation_monochromator 'multilayer mirror'
_diffrn_radiation_source 'I\mS microsource'
_diffrn_radiation_type CuK\a
_diffrn_radiation_wavelength 1.54178
_diffrn_reflns_av_R_equivalents 0.0265
_diffrn_reflns_av_sigmaI/netI 0.0248
_diffrn_reflns_limit_h_max 13
_diffrn_reflns_limit_h_min -15
_diffrn_reflns_limit_k_max 18
_diffrn_reflns_limit_k_min -18
_diffrn_reflns_limit_l_max 21
_diffrn_reflns_limit_l_min -19
_diffrn_reflns_number 47081
_diffrn_reflns_theta_full 66.48
_diffrn_reflns_theta_max 66.48
_diffrn_reflns_theta_min 2.57
_diffrn_standards_decay_% <1
_diffrn_standards_interval_count 0
_diffrn_standards_interval_time 0
_diffrn_standards_number 0
_exptl_absorpt_coefficient_mu 4.777
_exptl_absorpt_correction_T_max 0.5510
_exptl_absorpt_correction_T_min 0.3022
_exptl_absorpt_correction_type integration
_exptl_absorpt_process_details 'Bruker SADABS'
_exptl_crystal_colour brown
_exptl_crystal_density_diffrn 1.427
_exptl_crystal_description rectangular
_exptl_crystal_F_000 1640
_exptl_crystal_size_max 0.34
_exptl_crystal_size_mid 0.20
_exptl_crystal_size_min 0.15
_platon_squeeze_details
;
;
_refine_diff_density_max 0.625
_refine_diff_density_min -0.301
_refine_diff_density_rms 0.043
_refine_ls_extinction_method none
_refine_ls_goodness_of_fit_ref 1.084
_refine_ls_hydrogen_treatment constr
_refine_ls_matrix_type full
_refine_ls_number_parameters 703
_refine_ls_number_reflns 12209
_refine_ls_number_restraints 0
_refine_ls_restrained_S_all 1.084
_refine_ls_R_factor_all 0.0381
_refine_ls_R_factor_gt 0.0337
_refine_ls_shift/su_max 0.002
_refine_ls_shift/su_mean 0.000
_refine_ls_structure_factor_coef Fsqd
_refine_ls_weighting_details 'calc w=1/[\s^2^(Fo^2^)+(0.0531P)^2^+1.0020P] where P=(Fo^2^+2Fc^2^)/3'
_refine_ls_weighting_scheme calc
_refine_ls_wR_factor_gt 0.0934
_refine_ls_wR_factor_ref 0.0955
_reflns_number_gt 10780
_reflns_number_total 12209
_reflns_threshold_expression I>2\s(I)
_cod_data_source_file ic402155h_si_002_2.cif
_cod_data_source_block tu71
_cod_database_code 4336653

loop_
_symmetry_equiv_pos_as_xyz
'x, y, z'
'-x, -y, -z'

loop_
_atom_site_label
_atom_site_type_symbol
_atom_site_fract_x
_atom_site_fract_y
_atom_site_fract_z
_atom_site_U_iso_or_equiv
_atom_site_adp_type
_atom_site_occupancy
_atom_site_symmetry_multiplicity
_atom_site_calc_flag
_atom_site_refinement_flags
Mn1 Mn 0.07842(2) 0.053462(18) 0.269821(16) 0.02495(8) Uani 1 1 d .
O1 O 0.04637(9) -0.05853(8) 0.27725(7) 0.0256(3) Uani 1 1 d .
N1 N -0.00794(12) 0.03964(10) 0.13395(9) 0.0278(3) Uani 1 1 d .
C1 C -0.05424(14) 0.06571(12) 0.07252(10) 0.0286(4) Uani 1 1 d .
Mn2 Mn -0.04131(2) -0.070177(18) 0.209642(16) 0.02574(8) Uani 1 1 d .
O2 O 0.05325(10) 0.08846(8) 0.14910(7) 0.0311(3) Uani 1 1 d .
N2 N -0.12741(12) -0.06581(11) 0.12469(9) 0.0323(4) Uani 1 1 d .
C2 C -0.12028(15) 0.00492(13) 0.06447(11) 0.0312(4) Uani 1 1 d .
Mn3 Mn 0.14333(2) -0.153714(18) 0.308632(16) 0.02560(8) Uani 1 1 d .
O3 O 0.08125(10) -0.15183(8) 0.15857(7) 0.0314(3) Uani 1 1 d .
N3 N 0.14457(12) -0.19186(10) 0.20930(9) 0.0281(3) Uani 1 1 d .
C3 C -0.17247(17) 0.01520(15) 0.00144(12) 0.0404(5) Uani 1 1 d .
H3A H -0.1680 0.0649 -0.0403 0.048 Uiso 1 1 calc R
O4 O 0.25923(10) -0.06907(8) 0.24866(8) 0.0328(3) Uani 1 1 d .
N4 N 0.24911(12) -0.26002(10) 0.32160(9) 0.0323(4) Uani 1 1 d .
C4 C -0.2314(2) -0.04822(17) 0.00021(14) 0.0515(6) Uani 1 1 d .
H4A H -0.2670 -0.0425 -0.0429 0.062 Uiso 1 1 calc R
O5 O -0.05683(10) 0.09820(8) 0.30703(7) 0.0283(3) Uani 1 1 d .
N5 N 0.22516(12) 0.01435(10) 0.24197(9) 0.0297(3) Uani 1 1 d .
C5 C -0.2382(2) -0.11939(17) 0.06161(14) 0.0529(6) Uani 1 1 d .
H5A H -0.2791 -0.1627 0.0617 0.064 Uiso 1 1 calc R
O6 O -0.1548(1) 0.01850(8) 0.26936(7) 0.0298(3) Uani 1 1 d .
N6 N 0.13447(13) 0.16831(10) 0.24716(9) 0.0326(4) Uani 1 1 d .
C6 C -0.18431(18) -0.12681(15) 0.12312(13) 0.0428(5) Uani 1 1 d .
H6A H -0.1878 -0.1763 0.1652 0.051 Uiso 1 1 calc R
O7 O -0.09809(10) -0.16894(8) 0.27652(7) 0.0319(3) Uani 1 1 d .
C7 C -0.04200(18) 0.15117(13) 0.01809(12) 0.0390(5) Uani 1 1 d .
H7A H 0.0060 0.1800 0.0356 0.058 Uiso 1 1 calc R
H7B H -0.1074 0.1878 0.0170 0.058 Uiso 1 1 calc R
H7C H -0.0166 0.1420 -0.0342 0.058 Uiso 1 1 calc R
O8 O 0.01374(10) -0.22652(8) 0.36230(7) 0.0305(3) Uani 1 1 d .
C8 C 0.21222(16) -0.25554(13) 0.19461(11) 0.0333(4) Uani 1 1 d .
O9 O -0.1566(1) 0.13255(8) 0.59113(7) 0.0308(3) Uani 1 1 d .
C9 C 0.27430(16) -0.29383(13) 0.25698(12) 0.0338(4) Uani 1 1 d .
O10 O -0.10469(10) -0.01135(8) 0.60852(7) 0.0290(3) Uani 1 1 d .
C10 C 0.35278(19) -0.36087(15) 0.25428(15) 0.0491(6) Uani 1 1 d .
H10A H 0.3719 -0.3833 0.2086 0.059 Uiso 1 1 calc R
O11 O -0.28701(14) -0.37824(14) 0.52241(11) 0.0691(5) Uani 1 1 d .
C11 C 0.4029(2) -0.39477(17) 0.31894(16) 0.0620(7) Uani 1 1 d .
H11A H 0.4570 -0.4406 0.3178 0.074 Uiso 1 1 calc R
O12 O -0.37477(16) -0.43837(14) 0.45817(15) 0.0833(7) Uani 1 1 d .
C12 C 0.3743(2) -0.36218(17) 0.38457(15) 0.0560(7) Uani 1 1 d .
H12A H 0.4069 -0.3862 0.4298 0.067 Uiso 1 1 calc R
C13 C 0.29730(17) -0.29389(14) 0.38404(13) 0.0418(5) Uani 1 1 d .
H13A H 0.2782 -0.2704 0.4291 0.050 Uiso 1 1 calc R
C14 C 0.22218(19) -0.28465(15) 0.12015(13) 0.0468(6) Uani 1 1 d .
H14A H 0.1721 -0.2489 0.0878 0.070 Uiso 1 1 calc R
H14B H 0.2109 -0.3459 0.1313 0.070 Uiso 1 1 calc R
H14C H 0.2901 -0.2783 0.0924 0.070 Uiso 1 1 calc R
C15 C 0.28426(16) 0.07517(14) 0.21719(12) 0.0360(5) Uani 1 1 d .
C16 C 0.23303(17) 0.16347(14) 0.21692(12) 0.0373(5) Uani 1 1 d .
C17 C 0.27942(19) 0.23858(15) 0.18847(15) 0.0496(6) Uani 1 1 d .
H17A H 0.3482 0.2353 0.1663 0.060 Uiso 1 1 calc R
C18 C 0.2237(2) 0.31814(16) 0.19292(17) 0.0612(7) Uani 1 1 d .
H18A H 0.2543 0.3702 0.1742 0.073 Uiso 1 1 calc R
C19 C 0.1241(2) 0.32191(15) 0.22446(16) 0.0562(7) Uani 1 1 d .
H19A H 0.0853 0.3763 0.2279 0.067 Uiso 1 1 calc R
C20 C 0.08095(18) 0.24547(13) 0.25110(13) 0.0409(5) Uani 1 1 d .
H20A H 0.0119 0.2478 0.2726 0.049 Uiso 1 1 calc R
C21 C 0.39405(17) 0.05631(16) 0.19347(15) 0.0504(6) Uani 1 1 d .
H21A H 0.4123 -0.0066 0.1985 0.076 Uiso 1 1 calc R
H21B H 0.4315 0.0766 0.2270 0.076 Uiso 1 1 calc R
H21C H 0.4109 0.0865 0.1392 0.076 Uiso 1 1 calc R
C22 C -0.13644(14) 0.06107(12) 0.31452(10) 0.0271(4) Uani 1 1 d .
C23 C -0.20823(14) 0.06368(12) 0.38804(10) 0.0270(4) Uani 1 1 d .
H23A H -0.2789 0.0558 0.3839 0.032 Uiso 1 1 calc R
C24 C -0.20160(14) 0.13447(12) 0.43305(10) 0.0284(4) Uani 1 1 d .
H24A H -0.2667 0.1422 0.4675 0.034 Uiso 1 1 calc R
C25 C -0.12575(14) 0.06905(12) 0.48151(10) 0.0272(4) Uani 1 1 d .
H25A H -0.0558 0.0787 0.4563 0.033 Uiso 1 1 calc R
C26 C -0.15789(14) -0.00758(12) 0.45359(10) 0.0275(4) Uani 1 1 d .
H26A H -0.0978 -0.0428 0.4309 0.033 Uiso 1 1 calc R
C27 C -0.13007(14) 0.06151(12) 0.56708(11) 0.0279(4) Uani 1 1 d .
C28 C -0.17563(15) 0.22348(12) 0.38968(11) 0.0324(4) Uani 1 1 d .
C29 C -0.21246(17) 0.26264(14) 0.31927(13) 0.0414(5) Uani 1 1 d .
H29A H -0.2523 0.2321 0.2983 0.050 Uiso 1 1 calc R
C30 C -0.1920(2) 0.34536(15) 0.27925(15) 0.0531(6) Uani 1 1 d .
H30A H -0.2171 0.3708 0.2310 0.064 Uiso 1 1 calc R
C31 C -0.1351(2) 0.39070(15) 0.30967(16) 0.0554(7) Uani 1 1 d .
H31A H -0.1211 0.4475 0.2825 0.066 Uiso 1 1 calc R
C32 C -0.09864(19) 0.35345(15) 0.37942(15) 0.0515(6) Uani 1 1 d .
H32A H -0.0599 0.3848 0.4005 0.062 Uiso 1 1 calc R
C33 C -0.11837(17) 0.26943(14) 0.41975(13) 0.0401(5) Uani 1 1 d .
H33A H -0.0925 0.2440 0.4677 0.048 Uiso 1 1 calc R
C34 C -0.22650(16) -0.06528(13) 0.51043(11) 0.0318(4) Uani 1 1 d .
C35 C -0.18875(18) -0.15076(13) 0.54243(12) 0.0397(5) Uani 1 1 d .
H35A H -0.1207 -0.1720 0.5272 0.048 Uiso 1 1 calc R
C36 C -0.2494(2) -0.20523(16) 0.59622(14) 0.0531(6) Uani 1 1 d .
H36A H -0.2229 -0.2636 0.6172 0.064 Uiso 1 1 calc R
C37 C -0.3482(2) -0.17515(17) 0.61947(13) 0.0529(6) Uani 1 1 d .
H37A H -0.3894 -0.2125 0.6567 0.064 Uiso 1 1 calc R
C38 C -0.38670(19) -0.09076(16) 0.58848(13) 0.0483(6) Uani 1 1 d .
H38A H -0.4547 -0.0698 0.6041 0.058 Uiso 1 1 calc R
C39 C -0.32611(17) -0.03626(14) 0.53439(12) 0.0384(5) Uani 1 1 d .
H39A H -0.3533 0.0219 0.5134 0.046 Uiso 1 1 calc R
C40 C -0.06951(15) -0.22052(12) 0.33871(11) 0.0290(4) Uani 1 1 d .
C41 C -0.14732(15) -0.27661(12) 0.38559(12) 0.0334(4) Uani 1 1 d .
H41A H -0.1759 -0.2543 0.4333 0.040 Uiso 1 1 calc R
C42 C -0.11654(16) -0.37733(13) 0.40946(14) 0.0426(5) Uani 1 1 d .
H42A H -0.1096 -0.3971 0.4662 0.051 Uiso 1 1 calc R
C43 C -0.22190(18) -0.38921(14) 0.39221(15) 0.0477(6) Uani 1 1 d .
H43A H -0.2188 -0.4316 0.3585 0.057 Uiso 1 1 calc R
C44 C -0.23441(16) -0.29012(13) 0.34581(13) 0.0382(5) Uani 1 1 d .
H44A H -0.2091 -0.2882 0.2897 0.046 Uiso 1 1 calc R
C45 C -0.29947(17) -0.40504(14) 0.46461(14) 0.0430(5) Uani 1 1 d .
C46 C -0.02551(17) -0.41250(13) 0.35982(15) 0.0467(6) Uani 1 1 d .
C47 C -0.0239(2) -0.40810(15) 0.28082(18) 0.0559(7) Uani 1 1 d .
H47A H -0.0826 -0.3836 0.2564 0.067 Uiso 1 1 calc R
C48 C 0.0626(2) -0.43911(17) 0.2374(2) 0.0674(8) Uani 1 1 d .
H48A H 0.0625 -0.4359 0.1835 0.081 Uiso 1 1 calc R
C49 C 0.1480(2) -0.47428(17) 0.2716(2) 0.0720(9) Uani 1 1 d .
H49A H 0.2073 -0.4950 0.2416 0.086 Uiso 1 1 calc R
C50 C 0.1474(2) -0.47926(18) 0.3494(2) 0.0712(9) Uani 1 1 d .
H50A H 0.2063 -0.5043 0.3733 0.085 Uiso 1 1 calc R
C51 C 0.06160(18) -0.44810(15) 0.39366(18) 0.0573(7) Uani 1 1 d .
H51A H 0.0627 -0.4512 0.4474 0.069 Uiso 1 1 calc R
C52 C -0.33568(16) -0.23514(13) 0.35040(13) 0.0378(5) Uani 1 1 d .
C53 C -0.36786(18) -0.18696(17) 0.40627(15) 0.0518(6) Uani 1 1 d .
H53A H -0.3250 -0.1876 0.4438 0.062 Uiso 1 1 calc R
C54 C -0.4625(2) -0.13729(19) 0.40850(17) 0.0608(7) Uani 1 1 d .
H54A H -0.4829 -0.1039 0.4471 0.073 Uiso 1 1 calc R
C55 C -0.52637(18) -0.13598(16) 0.35585(16) 0.0522(6) Uani 1 1 d .
H55A H -0.5911 -0.1027 0.3581 0.063 Uiso 1 1 calc R
C56 C -0.4957(2) -0.18304(18) 0.30024(17) 0.0590(7) Uani 1 1 d .
H56A H -0.5394 -0.1822 0.2633 0.071 Uiso 1 1 calc R
C57 C -0.40171(19) -0.23220(17) 0.29669(16) 0.0534(6) Uani 1 1 d .
H57A H -0.3818 -0.2644 0.2572 0.064 Uiso 1 1 calc R

loop_
_atom_site_aniso_label
_atom_site_aniso_U_11
_atom_site_aniso_U_22
_atom_site_aniso_U_33
_atom_site_aniso_U_23
_atom_site_aniso_U_13
_atom_site_aniso_U_12
Mn1 0.03081(17) 0.02314(15) 0.02141(15) -0.00511(11) -0.00367(11) -0.00421(11)
O1 0.0321(7) 0.0232(6) 0.0216(6) -0.0043(5) -0.0050(5) -0.0035(5)
N1 0.0360(9) 0.0269(8) 0.0211(8) -0.0076(6) -0.0027(6) -0.0033(6)
C1 0.0368(11) 0.0285(10) 0.0190(9) -0.0059(8) -0.0028(7) 0.0003(8)
Mn2 0.03445(17) 0.02392(15) 0.01940(15) -0.00272(11) -0.00654(11) -0.00539(12)
O2 0.0441(8) 0.0281(7) 0.0226(7) -0.0035(5) -0.0057(5) -0.0105(6)
N2 0.0385(10) 0.0353(9) 0.0244(8) -0.0066(7) -0.0063(7) -0.0067(7)
C2 0.0374(11) 0.0322(10) 0.023(1) -0.0068(8) -0.0049(8) 0.0007(8)
Mn3 0.03179(17) 0.02450(16) 0.02075(15) -0.00641(12) -0.00516(11) -0.00021(11)
O3 0.0428(8) 0.0295(7) 0.0218(7) -0.0048(5) -0.0098(5) -0.0005(6)
N3 0.0358(9) 0.0254(8) 0.0226(8) -0.0041(6) -0.0053(6) -0.0031(6)
C3 0.0504(13) 0.0442(12) 0.0269(11) -0.0065(9) -0.0114(9) -0.0027(10)
O4 0.0309(7) 0.0305(7) 0.0370(8) -0.0103(6) -0.0021(6) -0.0018(5)
N4 0.0368(9) 0.0305(9) 0.0294(9) -0.0077(7) -0.0062(7) 0.0005(7)
C4 0.0602(16) 0.0629(16) 0.0376(13) -0.0089(11) -0.0221(11) -0.0139(12)
O5 0.0330(7) 0.0259(7) 0.0251(7) -0.0051(5) -0.0037(5) -0.0019(5)
N5 0.0326(9) 0.0324(9) 0.0251(8) -0.0074(7) -0.0039(6) -0.0052(7)
C5 0.0624(16) 0.0597(16) 0.0449(14) -0.0088(12) -0.0201(11) -0.0231(12)
O6 0.0338(7) 0.0335(7) 0.0239(7) -0.0085(6) -0.0076(5) -0.0025(5)
N6 0.0429(10) 0.0308(9) 0.0255(8) -0.0071(7) -0.0031(7) -0.0085(7)
C6 0.0528(14) 0.0438(13) 0.0353(12) -0.0056(10) -0.010(1) -0.0171(10)
O7 0.0406(8) 0.0296(7) 0.0259(7) -0.0016(6) -0.0080(5) -0.0086(6)
C7 0.0582(14) 0.0313(11) 0.026(1) -0.0023(8) -0.0084(9) -0.0048(9)
O8 0.0360(8) 0.0279(7) 0.0254(7) -0.0021(5) -0.0045(5) -0.0030(5)
C8 0.0423(12) 0.0282(10) 0.0291(10) -0.0090(8) -0.0016(8) -0.0029(8)
O9 0.0380(8) 0.0302(7) 0.0250(7) -0.0096(6) -0.0082(5) 0.0027(5)
C9 0.0400(11) 0.0279(10) 0.0338(11) -0.0100(8) -0.0042(8) -0.0008(8)
O10 0.0361(7) 0.0282(7) 0.0230(7) -0.0066(5) -0.0061(5) -0.0019(5)
C10 0.0556(15) 0.0433(13) 0.0492(14) -0.0191(11) -0.0141(11) 0.0130(11)
O11 0.0541(11) 0.0914(15) 0.0584(12) -0.0133(11) -0.0014(9) -0.0099(10)
C11 0.0682(18) 0.0529(15) 0.0641(17) -0.0213(13) -0.0278(13) 0.0273(13)
O12 0.0641(13) 0.0704(13) 0.1197(19) -0.0335(13) 0.0171(12) -0.0309(10)
C12 0.0653(17) 0.0503(14) 0.0515(15) -0.0151(12) -0.0258(12) 0.0203(12)
C13 0.0494(13) 0.0407(12) 0.0351(12) -0.0081(10) -0.0165(9) 0.0053(10)
C14 0.0631(15) 0.0425(13) 0.0355(12) -0.0182(10) -0.0106(10) 0.0106(11)
C15 0.0383(12) 0.0404(12) 0.0315(11) -0.0097(9) -0.0009(8) -0.0122(9)
C16 0.0463(13) 0.0399(12) 0.0275(10) -0.0067(9) -0.0037(9) -0.0131(9)
C17 0.0527(15) 0.0438(13) 0.0527(14) -0.0096(11) 0.0039(11) -0.0195(11)
C18 0.0761(19) 0.0372(13) 0.0690(18) -0.0083(12) 0.0071(14) -0.0246(12)
C19 0.0688(17) 0.0308(12) 0.0671(17) -0.0104(11) 0.0024(13) -0.0118(11)
C20 0.0530(14) 0.0302(11) 0.0396(12) -0.0077(9) -0.0038(10) -0.0077(9)
C21 0.0393(13) 0.0539(15) 0.0567(15) -0.0098(12) 0.0015(10) -0.0135(10)
C22 0.0327(11) 0.0242(9) 0.0228(9) -0.0022(8) -0.0073(7) 0.0001(7)
C23 0.0299(10) 0.0281(10) 0.0235(9) -0.0060(8) -0.0048(7) -0.0028(7)
C24 0.0335(10) 0.0281(10) 0.0232(9) -0.0077(8) -0.0037(7) 0.0000(8)
C25 0.0302(10) 0.0267(9) 0.0245(9) -0.0056(8) -0.0045(7) -0.0019(7)
C26 0.034(1) 0.0279(10) 0.0208(9) -0.0070(8) -0.0055(7) 0.0001(8)
C27 0.0262(10) 0.0330(11) 0.0267(10) -0.0092(8) -0.0052(7) -0.0045(7)
C28 0.0367(11) 0.0278(10) 0.031(1) -0.0098(8) 0.0021(8) 0.0002(8)
C29 0.0507(13) 0.0303(11) 0.0389(12) -0.0036(9) -0.0063(10) 0.0022(9)
C30 0.0690(17) 0.0338(12) 0.0462(14) 0.002(1) -0.0015(12) 0.0017(11)
C31 0.0704(17) 0.0251(11) 0.0610(17) -0.0043(11) 0.0108(13) -0.0044(11)
C32 0.0611(16) 0.0359(12) 0.0601(16) -0.0228(12) 0.0116(12) -0.0140(11)
C33 0.0456(13) 0.0346(11) 0.0402(12) -0.0122(9) 0.0009(9) -0.0056(9)
C34 0.0444(12) 0.0311(10) 0.0229(10) -0.0074(8) -0.0059(8) -0.0103(8)
C35 0.0538(14) 0.0335(11) 0.0345(11) -0.0052(9) -0.0146(9) -0.0088(9)
C36 0.083(2) 0.0386(13) 0.0398(13) 0.0032(10) -0.0188(12) -0.0229(12)
C37 0.0719(18) 0.0563(16) 0.0345(12) -0.0034(11) -0.0026(11) -0.0340(13)
C38 0.0552(15) 0.0556(15) 0.0382(12) -0.0154(11) 0.0047(10) -0.0221(11)
C39 0.0462(13) 0.0369(11) 0.0338(11) -0.0106(9) -0.0013(9) -0.0101(9)
C40 0.0382(12) 0.0222(9) 0.0253(10) -0.0059(8) -0.0016(8) -0.0017(8)
C41 0.0372(11) 0.0257(10) 0.0338(11) -0.0017(8) -0.0023(8) -0.0031(8)
C42 0.0396(12) 0.0282(11) 0.0522(14) 0.0013(10) 0.0005(10) -0.0030(9)
C43 0.0465(13) 0.0292(11) 0.0637(16) -0.0094(11) 0.0058(11) -0.0082(9)
C44 0.0421(12) 0.0301(11) 0.0420(12) -0.0079(9) 0.0003(9) -0.0095(9)
C45 0.0434(13) 0.0291(11) 0.0555(15) -0.0014(10) -0.010(1) -0.0104(9)
C46 0.0433(13) 0.0227(10) 0.0679(17) -0.0036(10) 0.0043(11) -0.0067(9)
C47 0.0516(15) 0.0344(13) 0.083(2) -0.0232(13) 0.0037(13) -0.0075(10)
C48 0.0669(19) 0.0457(15) 0.095(2) -0.0361(15) 0.0120(16) -0.0122(13)
C49 0.0572(18) 0.0371(14) 0.116(3) -0.0272(16) 0.0201(17) -0.0031(12)
C50 0.0502(17) 0.0444(15) 0.105(3) -0.0028(16) 0.0020(16) 0.0033(12)
C51 0.0455(14) 0.0337(12) 0.0789(19) 0.0042(12) 0.0029(12) -0.0002(10)
C52 0.0379(12) 0.0329(11) 0.0422(12) -0.0038(9) -0.0066(9) -0.0088(8)
C53 0.0442(14) 0.0613(16) 0.0544(15) -0.0246(13) -0.0176(11) 0.0101(11)
C54 0.0491(15) 0.0728(18) 0.0642(17) -0.0304(15) -0.0182(12) 0.0155(13)
C55 0.0395(13) 0.0515(14) 0.0659(17) -0.0126(13) -0.0146(11) 0.0009(10)
C56 0.0467(15) 0.0626(16) 0.0765(19) -0.0216(14) -0.0265(13) -0.0047(12)
C57 0.0524(15) 0.0538(15) 0.0623(16) -0.0229(13) -0.0139(12) -0.0089(11)

loop_
_atom_type_symbol
_atom_type_description
_atom_type_scat_dispersion_real
_atom_type_scat_dispersion_imag
_atom_type_scat_source
C C 0.0181 0.0091 'International Tables Vol C Tables 4.2.6.8 and 6.1.1.4'
H H 0.0000 0.0000 'International Tables Vol C Tables 4.2.6.8 and 6.1.1.4'
N N 0.0311 0.0180 'International Tables Vol C Tables 4.2.6.8 and 6.1.1.4'
O O 0.0492 0.0322 'International Tables Vol C Tables 4.2.6.8 and 6.1.1.4'
Mn Mn -0.5299 2.8052 'International Tables Vol C Tables 4.2.6.8 and 6.1.1.4'

loop_
_geom_angle_atom_site_label_1
_geom_angle_atom_site_label_2
_geom_angle_atom_site_label_3
_geom_angle
_geom_angle_site_symmetry_1
_geom_angle_site_symmetry_3
O1 Mn1 O5 94.31(5) . .
O1 Mn1 N5 90.93(6) . .
O5 Mn1 N5 172.05(6) . .
O1 Mn1 N6 169.33(6) . .
O5 Mn1 N6 95.50(6) . .
N5 Mn1 N6 79.77(7) . .
O1 Mn1 O2 89.81(5) . .
O5 Mn1 O2 94.15(5) . .
N5 Mn1 O2 91.84(6) . .
N6 Mn1 O2 85.30(6) . .
O1 Mn1 O10 87.52(5) . 2_556
O5 Mn1 O10 87.00(5) . 2_556
N5 Mn1 O10 87.26(6) . 2_556
N6 Mn1 O10 97.17(6) . 2_556
O2 Mn1 O10 177.17(5) . 2_556
O1 Mn1 Mn2 31.48(4) . .
O5 Mn1 Mn2 81.88(4) . .
N5 Mn1 Mn2 105.58(5) . .
N6 Mn1 Mn2 146.93(5) . .
O2 Mn1 Mn2 62.19(3) . .
O10 Mn1 Mn2 115.49(4) 2_556 .
O1 Mn1 Mn3 31.11(4) . .
O5 Mn1 Mn3 118.55(4) . .
N5 Mn1 Mn3 64.49(5) . .
N6 Mn1 Mn3 142.50(5) . .
O2 Mn1 Mn3 105.92(4) . .
O10 Mn1 Mn3 71.27(3) 2_556 .
Mn2 Mn1 Mn3 60.198(9) . .
Mn1 O1 Mn3 117.91(6) . .
Mn1 O1 Mn2 117.17(6) . .
Mn3 O1 Mn2 117.76(6) . .
C1 N1 O2 120.34(15) . .
C1 N1 Mn2 118.50(13) . .
O2 N1 Mn2 120.92(11) . .
N1 C1 C2 113.74(16) . .
N1 C1 C7 121.71(18) . .
C2 C1 C7 124.52(17) . .
O1 Mn2 O7 96.50(5) . .
O1 Mn2 N1 92.24(6) . .
O7 Mn2 N1 169.29(6) . .
O1 Mn2 N2 170.81(6) . .
O7 Mn2 N2 92.68(6) . .
N1 Mn2 N2 78.61(6) . .
O1 Mn2 O3 87.82(5) . .
O7 Mn2 O3 92.36(5) . .
N1 Mn2 O3 94.15(6) . .
N2 Mn2 O3 91.95(6) . .
O1 Mn2 O6 85.71(5) . .
O7 Mn2 O6 89.76(5) . .
N1 Mn2 O6 84.72(5) . .
N2 Mn2 O6 94.21(6) . .
O3 Mn2 O6 173.38(5) . .
O1 Mn2 Mn1 31.35(4) . .
O7 Mn2 Mn1 123.30(4) . .
N1 Mn2 Mn1 63.51(4) . .
N2 Mn2 Mn1 140.33(5) . .
O3 Mn2 Mn1 101.65(4) . .
O6 Mn2 Mn1 72.00(3) . .
O1 Mn2 Mn3 31.12(4) . .
O7 Mn2 Mn3 80.39(4) . .
N1 Mn2 Mn3 110.19(5) . .
N2 Mn2 Mn3 152.70(5) . .
O3 Mn2 Mn3 62.26(3) . .
O6 Mn2 Mn3 112.00(3) . .
Mn1 Mn2 Mn3 60.087(9) . .
N1 O2 Mn1 111.99(10) . .
C6 N2 C2 120.16(17) . .
C6 N2 Mn2 125.62(14) . .
C2 N2 Mn2 114.16(13) . .
N2 C2 C3 120.52(19) . .
N2 C2 C1 114.81(16) . .
C3 C2 C1 124.67(18) . .
O1 Mn3 O9 98.40(5) . 2_556
O1 Mn3 N3 90.31(6) . .
O9 Mn3 N3 171.29(6) 2_556 .
O1 Mn3 N4 169.01(6) . .
O9 Mn3 N4 92.51(6) 2_556 .
N3 Mn3 N4 78.80(6) . .
O1 Mn3 O4 87.30(5) . .
O9 Mn3 O4 91.95(5) 2_556 .
N3 Mn3 O4 88.82(6) . .
N4 Mn3 O4 90.99(6) . .
O1 Mn3 O8 86.05(5) . .
O9 Mn3 O8 90.18(5) 2_556 .
N3 Mn3 O8 90.05(6) . .
N4 Mn3 O8 95.32(6) . .
O4 Mn3 O8 173.25(5) . .
O1 Mn3 Mn1 30.98(4) . .
O9 Mn3 Mn1 82.02(4) 2_556 .
N3 Mn3 Mn1 105.92(4) . .
N4 Mn3 Mn1 151.83(5) . .
O4 Mn3 Mn1 61.80(3) . .
O8 Mn3 Mn1 112.23(3) . .
O1 Mn3 Mn2 31.13(4) . .
O9 Mn3 Mn2 125.09(4) 2_556 .
N3 Mn3 Mn2 63.14(5) . .
N4 Mn3 Mn2 139.48(5) . .
O4 Mn3 Mn2 101.11(4) . .
O8 Mn3 Mn2 72.48(3) . .
Mn1 Mn3 Mn2 59.715(8) . .
N3 O3 Mn2 111.51(10) . .
C8 N3 O3 120.62(15) . .
C8 N3 Mn3 117.89(13) . .
O3 N3 Mn3 121.45(11) . .
C2 C3 C4 119.0(2) . .
N5 O4 Mn3 112.14(10) . .
C13 N4 C9 120.04(17) . .
C13 N4 Mn3 126.11(14) . .
C9 N4 Mn3 113.73(13) . .
C5 C4 C3 119.9(2) . .
C22 O5 Mn1 126.20(11) . .
C15 N5 O4 122.25(16) . .
C15 N5 Mn1 116.72(14) . .
O4 N5 Mn1 121.04(11) . .
C4 C5 C6 118.9(2) . .
C22 O6 Mn2 125.57(12) . .
C20 N6 C16 120.36(18) . .
C20 N6 Mn1 125.80(15) . .
C16 N6 Mn1 113.34(13) . .
N2 C6 C5 121.5(2) . .
C40 O7 Mn2 130.63(13) . .
C40 O8 Mn3 128.71(12) . .
N3 C8 C9 113.79(17) . .
N3 C8 C14 121.38(19) . .
C9 C8 C14 124.83(18) . .
C27 O9 Mn3 127.96(12) . 2_556
N4 C9 C10 120.28(19) . .
N4 C9 C8 115.12(17) . .
C10 C9 C8 124.59(19) . .
C27 O10 Mn1 132.51(12) . 2_556
C11 C10 C9 119.1(2) . .
C12 C11 C10 119.9(2) . .
C11 C12 C13 119.0(2) . .
N4 C13 C12 121.6(2) . .
N5 C15 C16 114.10(18) . .
N5 C15 C21 122.8(2) . .
C16 C15 C21 123.05(19) . .
N6 C16 C17 120.5(2) . .
N6 C16 C15 115.34(17) . .
C17 C16 C15 124.1(2) . .
C18 C17 C16 118.8(2) . .
C19 C18 C17 120.0(2) . .
C18 C19 C20 119.1(2) . .
N6 C20 C19 121.2(2) . .
O6 C22 O5 125.40(17) . .
O6 C22 C23 118.36(17) . .
O5 C22 C23 116.02(16) . .
C22 C23 C24 118.02(16) . .
C22 C23 C26 105.08(15) . .
C24 C23 C26 89.36(13) . .
C28 C24 C25 120.99(17) . .
C28 C24 C23 120.50(15) . .
C25 C24 C23 88.95(13) . .
C27 C25 C24 121.47(15) . .
C27 C25 C26 118.16(15) . .
C24 C25 C26 89.97(14) . .
C34 C26 C25 117.24(15) . .
C34 C26 C23 116.74(16) . .
C25 C26 C23 87.43(13) . .
O10 C27 O9 125.49(17) . .
O10 C27 C25 118.17(16) . .
O9 C27 C25 116.28(16) . .
C33 C28 C29 118.54(19) . .
C33 C28 C24 121.43(18) . .
C29 C28 C24 119.98(19) . .
C30 C29 C28 121.2(2) . .
C31 C30 C29 119.9(2) . .
C32 C31 C30 119.8(2) . .
C31 C32 C33 120.5(2) . .
C28 C33 C32 120.1(2) . .
C39 C34 C35 118.10(19) . .
C39 C34 C26 122.65(18) . .
C35 C34 C26 119.23(19) . .
C36 C35 C34 120.7(2) . .
C37 C36 C35 120.3(2) . .
C38 C37 C36 119.7(2) . .
C37 C38 C39 120.0(2) . .
C38 C39 C34 121.1(2) . .
O8 C40 O7 126.13(17) . .
O8 C40 C41 119.46(17) . .
O7 C40 C41 114.40(17) . .
C40 C41 C44 118.78(17) . .
C40 C41 C42 118.67(16) . .
C44 C41 C42 90.85(16) . .
C46 C42 C43 116.9(2) . .
C46 C42 C41 114.89(17) . .
C43 C42 C41 87.92(16) . .
C45 C43 C42 113.7(2) . .
C45 C43 C44 111.72(18) . .
C42 C43 C44 89.13(16) . .
C52 C44 C41 122.25(18) . .
C52 C44 C43 120.45(17) . .
C41 C44 C43 87.54(16) . .
O11 C45 O12 125.7(2) . .
O11 C45 C43 118.2(2) . .
O12 C45 C43 115.8(2) . .
C51 C46 C47 118.2(2) . .
C51 C46 C42 118.8(2) . .
C47 C46 C42 122.9(2) . .
C48 C47 C46 120.7(3) . .
C49 C48 C47 120.5(3) . .
C50 C49 C48 119.5(3) . .
C49 C50 C51 120.9(3) . .
C46 C51 C50 120.3(3) . .
C53 C52 C57 117.3(2) . .
C53 C52 C44 122.88(19) . .
C57 C52 C44 119.8(2) . .
C52 C53 C54 120.9(2) . .
C55 C54 C53 120.8(2) . .
C56 C55 C54 119.0(2) . .
C55 C56 C57 121.0(2) . .
C56 C57 C52 120.9(2) . .

loop_
_geom_bond_atom_site_label_1
_geom_bond_atom_site_label_2
_geom_bond_distance
_geom_bond_site_symmetry_2
Mn1 O1 1.8719(12) .
Mn1 O5 1.9304(13) .
Mn1 N5 2.0051(16) .
Mn1 N6 2.0181(16) .
Mn1 O2 2.1596(13) .
Mn1 O10 2.1815(13) 2_556
Mn1 Mn2 3.2011(4) .
Mn1 Mn3 3.2132(4) .
O1 Mn3 1.8785(12) .
O1 Mn2 1.8790(12) .
N1 C1 1.298(2) .
N1 O2 1.319(2) .
N1 Mn2 2.0014(15) .
C1 C2 1.463(3) .
C1 C7 1.486(3) .
Mn2 O7 1.9172(13) .
Mn2 N2 2.0363(16) .
Mn2 O3 2.1641(13) .
Mn2 O6 2.2388(13) .
Mn2 Mn3 3.2168(4) .
N2 C6 1.340(3) .
N2 C2 1.361(2) .
C2 C3 1.385(3) .
Mn3 O9 1.9393(13) 2_556
Mn3 N3 2.0057(15) .
Mn3 N4 2.0300(16) .
Mn3 O4 2.2050(13) .
Mn3 O8 2.2157(13) .
O3 N3 1.325(2) .
N3 C8 1.302(3) .
C3 C4 1.389(3) .
O4 N5 1.320(2) .
N4 C13 1.337(3) .
N4 C9 1.362(3) .
C4 C5 1.377(3) .
O5 C22 1.283(2) .
N5 C15 1.304(3) .
C5 C6 1.384(3) .
O6 C22 1.246(2) .
N6 C20 1.336(3) .
N6 C16 1.354(3) .
O7 C40 1.286(2) .
O8 C40 1.246(2) .
C8 C9 1.457(3) .
C8 C14 1.491(3) .
O9 C27 1.286(2) .
O9 Mn3 1.9393(13) 2_556
C9 C10 1.386(3) .
O10 C27 1.246(2) .
O10 Mn1 2.1815(13) 2_556
C10 C11 1.384(3) .
O11 C45 1.252(3) .
C11 C12 1.371(4) .
O12 C45 1.253(3) .
C12 C13 1.381(3) .
C15 C16 1.466(3) .
C15 C21 1.482(3) .
C16 C17 1.388(3) .
C17 C18 1.382(4) .
C18 C19 1.374(4) .
C19 C20 1.381(3) .
C22 C23 1.508(3) .
C23 C24 1.556(2) .
C23 C26 1.578(3) .
C24 C28 1.508(3) .
C24 C25 1.548(3) .
C25 C27 1.495(3) .
C25 C26 1.569(3) .
C26 C34 1.502(3) .
C28 C33 1.388(3) .
C28 C29 1.393(3) .
C29 C30 1.386(3) .
C30 C31 1.382(4) .
C31 C32 1.375(4) .
C32 C33 1.403(3) .
C34 C39 1.388(3) .
C34 C35 1.393(3) .
C35 C36 1.386(3) .
C36 C37 1.380(4) .
C37 C38 1.377(4) .
C38 C39 1.388(3) .
C40 C41 1.504(3) .
C41 C44 1.536(3) .
C41 C42 1.564(3) .
C42 C46 1.513(3) .
C42 C43 1.554(3) .
C43 C45 1.526(3) .
C43 C44 1.593(3) .
C44 C52 1.507(3) .
C46 C51 1.387(4) .
C46 C47 1.392(4) .
C47 C48 1.389(4) .
C48 C49 1.370(5) .
C49 C50 1.370(5) .
C50 C51 1.391(4) .
C52 C53 1.378(3) .
C52 C57 1.399(3) .
C53 C54 1.395(3) .
C54 C55 1.369(4) .
C55 C56 1.360(4) .
C56 C57 1.385(4) .

loop_
_platon_squeeze_void_nr
_platon_squeeze_void_average_x
_platon_squeeze_void_average_y
_platon_squeeze_void_average_z
_platon_squeeze_void_volume
_platon_squeeze_void_count_electrons
_platon_squeeze_void_content
1 -0.061 0.459 0.000 1327 423 ' '
